data_4349346
loop_
_publ_author_name
'Osinski, Allen J.'
'Blesener, Tanner'
'Hasheminasab, Abed'
'Holstrom, Cole'
'Nemykin, Victor N.'
'Herrick, Richard S.'
'Ziegler, Christopher J.'

_publ_section_title
;
 Re(CO)<sub>3</sub>-Templated Synthesis of Semihemiporphyrazines.
;
_journal_issue 24
_journal_name_full 'Inorganic chemistry'
_journal_page_first 12527
_journal_page_last 12530
_journal_paper_doi 10.1021/acs.inorgchem.6b02558
_journal_volume 55
_journal_year 2016
_chemical_formula_sum 'C18 H16 Br N4 O4 Re S'
_chemical_formula_weight 650.52
_space_group_crystal_system triclinic
_space_group_IT_number 2
_space_group_name_Hall '-P 1'
_space_group_name_H-M_alt 'P -1'
_atom_sites_solution_hydrogens geom
_atom_sites_solution_primary direct
_atom_sites_solution_secondary difmap
_audit_creation_method SHELXL-2014/7
_cell_angle_alpha 80.679(3)
_cell_angle_beta 85.321(4)
_cell_angle_gamma 89.679(4)
_cell_formula_units_Z 2
_cell_length_a 7.5308(5)
_cell_length_b 10.2739(7)
_cell_length_c 13.1559(9)
_cell_measurement_reflns_used 6480
_cell_measurement_temperature 100(2)
_cell_measurement_theta_max 25.07
_cell_measurement_theta_min 2.34
_cell_volume 1001.06(12)
_computing_cell_refinement 'Bruker SAINT'
_computing_data_collection 'Bruker APEX2'
_computing_data_reduction 'Bruker SAINT'
_computing_molecular_graphics 'Bruker SHELXTL'
_computing_publication_material 'Bruker SHELXTL'
_computing_structure_refinement 'SHELXL-2014/7 (Sheldrick, 2014)'
_computing_structure_solution 'SHELXS-97 (Sheldrick, 2008)'
_diffrn_ambient_temperature 100(2)
_diffrn_measured_fraction_theta_full 0.997
_diffrn_measured_fraction_theta_max 0.997
_diffrn_measurement_device_type 'Bruker APEX-II CCD'
_diffrn_measurement_method '\f and \w scans'
_diffrn_radiation_type MoK\a
_diffrn_radiation_wavelength 0.71073
_diffrn_reflns_av_R_equivalents 0.0282
_diffrn_reflns_av_unetI/netI 0.0304
_diffrn_reflns_Laue_measured_fraction_full 0.997
_diffrn_reflns_Laue_measured_fraction_max 0.997
_diffrn_reflns_limit_h_max 8
_diffrn_reflns_limit_h_min -8
_diffrn_reflns_limit_k_max 12
_diffrn_reflns_limit_k_min -12
_diffrn_reflns_limit_l_max 15
_diffrn_reflns_limit_l_min -15
_diffrn_reflns_number 11997
_diffrn_reflns_point_group_measured_fraction_full 0.997
_diffrn_reflns_point_group_measured_fraction_max 0.997
_diffrn_reflns_theta_full 25.096
_diffrn_reflns_theta_max 25.096
_diffrn_reflns_theta_min 1.574
_diffrn_source 'sealed tube'
_exptl_absorpt_coefficient_mu 8.203
_exptl_absorpt_correction_T_max 0.7452
_exptl_absorpt_correction_T_min 0.5644
_exptl_absorpt_correction_type multi-scan
_exptl_absorpt_process_details SADABS
_exptl_crystal_colour Red
_exptl_crystal_density_diffrn 2.158
_exptl_crystal_density_meas ?
_exptl_crystal_density_method 'not measured'
_exptl_crystal_description Needle
_exptl_crystal_F_000 620
_exptl_crystal_size_max 0.217
_exptl_crystal_size_mid 0.112
_exptl_crystal_size_min 0.092
_refine_diff_density_max 7.346
_refine_diff_density_min -1.466
_refine_diff_density_rms 0.200
_refine_ls_extinction_method none
_refine_ls_goodness_of_fit_ref 1.042
_refine_ls_hydrogen_treatment constr
_refine_ls_matrix_type full
_refine_ls_number_parameters 256
_refine_ls_number_reflns 3544
_refine_ls_number_restraints 14
_refine_ls_restrained_S_all 1.080
_refine_ls_R_factor_all 0.0450
_refine_ls_R_factor_gt 0.0406
_refine_ls_shift/su_max 0.001
_refine_ls_shift/su_mean 0.000
_refine_ls_structure_factor_coef Fsqd
_refine_ls_weighting_details 'w=1/[\s^2^(Fo^2^)+(0.0462P)^2^+13.0826P] where P=(Fo^2^+2Fc^2^)/3'
_refine_ls_weighting_scheme calc
_refine_ls_wR_factor_gt 0.0957
_refine_ls_wR_factor_ref 0.0986
_reflns_Friedel_coverage 0.000
_reflns_number_gt 3216
_reflns_number_total 3544
_reflns_threshold_expression 'I > 2\s(I)'
_cod_data_source_file ic6b02558_si_001.cif
_cod_data_source_block 4
_cod_depositor_comments
;
The following automatic conversions were performed:

data item '_refine_ls_hydrogen_treatment' value 'Constr' was changed
to 'constr' in accordance with the
/home/saulius/struct/COD-crude-data/automatic-downloads/DataCite-retrospective/ACS/depositions/lib/dictionaries/cif_core.dic
dictionary named 'cif_core.dic' version 2.4.2 last updated on
2011-04-26.

data item '_exptl_crystal_density_meas' value 'not measured' was
changed to '?' -- the value is perceived as not measured.

Automatic conversion script
Id: cif_fix_values 6909 2019-04-08 15:41:33Z antanas 
;
_cod_database_code 4349346
_shelx_shelxl_version_number 2014/7
_shelx_space_group_comment
; 
The symmetry employed for this shelxl refinement is uniquely defined 
by the following loop, which should always be used as a source of 
symmetry information in preference to the above space-group names. 
They are only intended as comments. 
;
_shelx_estimated_absorpt_t_min 0.269
_shelx_estimated_absorpt_t_max 0.519

loop_
_space_group_symop_operation_xyz
'x, y, z'
'-x, -y, -z'

loop_
_atom_site_label
_atom_site_type_symbol
_atom_site_fract_x
_atom_site_fract_y
_atom_site_fract_z
_atom_site_U_iso_or_equiv
_atom_site_adp_type
_atom_site_occupancy
_atom_site_site_symmetry_order
_atom_site_calc_flag
_atom_site_refinement_flags_posn
_atom_site_refinement_flags_adp
Br1 Br 0.90152(11) 0.65873(8) 0.82864(6) 0.0283(2) Uani 1 1 d . .
C1 C 0.7322(10) 0.6544(8) 0.5347(6) 0.0206(16) Uani 1 1 d . .
C2 C 0.7471(10) 0.5193(8) 0.5082(6) 0.0189(16) Uani 1 1 d . .
C3 C 0.8070(10) 0.4723(8) 0.4184(6) 0.0218(17) Uani 1 1 d . .
H3 H 0.8499 0.5303 0.3578 0.026 Uiso 1 1 calc R U
C4 C 0.8014(11) 0.3383(8) 0.4212(6) 0.0251(18) Uani 1 1 d . .
H4 H 0.8397 0.3030 0.3607 0.030 Uiso 1 1 calc R U
C5 C 0.7406(11) 0.2519(8) 0.5111(6) 0.0251(18) Uani 1 1 d . .
H5 H 0.7428 0.1595 0.5112 0.030 Uiso 1 1 calc R U
C6 C 0.6769(11) 0.3003(8) 0.6001(6) 0.0232(17) Uani 1 1 d . .
H6 H 0.6308 0.2430 0.6605 0.028 Uiso 1 1 calc R U
C7 C 0.6841(10) 0.4355(7) 0.5966(6) 0.0179(15) Uani 1 1 d . .
C8 C 0.6241(10) 0.5179(7) 0.6741(6) 0.0180(15) Uani 1 1 d . .
C9 C 0.4588(10) 0.5473(7) 0.8263(6) 0.0185(16) Uani 1 1 d . .
C10 C 0.2758(11) 0.6156(8) 0.9687(6) 0.0230(17) Uani 1 1 d . .
H10 H 0.1986 0.6261 1.0275 0.028 Uiso 1 1 calc R U
C11 C 0.3680(11) 0.7134(8) 0.9077(6) 0.0219(17) Uani 1 1 d . .
H11 H 0.3608 0.8022 0.9195 0.026 Uiso 1 1 calc R U
C12 C 0.8631(11) 0.9118(7) 0.6550(6) 0.0215(17) Uani 1 1 d . .
C13 C 0.6597(10) 0.9309(8) 0.8221(6) 0.0215(17) Uani 1 1 d . .
C14 C 0.4962(8) 0.9089(6) 0.6519(5) 0.0231(10) Uani 1 1 d D U
C15 C 0.7176(12) 0.8326(8) 0.2054(7) 0.0301(19) Uani 1 1 d . .
H15A H 0.6494 0.8851 0.2519 0.036 Uiso 1 1 calc R U
H15B H 0.6334 0.7777 0.1763 0.036 Uiso 1 1 calc R U
C16 C 0.8257(13) 0.9214(9) 0.1205(7) 0.033(2) Uani 1 1 d . .
H16A H 0.8740 0.9985 0.1459 0.039 Uiso 1 1 calc R U
H16B H 0.7544 0.9524 0.0615 0.039 Uiso 1 1 calc R U
C17 C 0.9742(12) 0.8289(9) 0.0912(6) 0.0303(19) Uani 1 1 d . .
H17A H 0.9344 0.7713 0.0438 0.036 Uiso 1 1 calc R U
H17B H 1.0815 0.8790 0.0583 0.036 Uiso 1 1 calc R U
C18 C 1.0097(12) 0.7499(9) 0.1949(7) 0.032(2) Uani 1 1 d . .
H18A H 1.0422 0.6582 0.1874 0.039 Uiso 1 1 calc R U
H18B H 1.1085 0.7901 0.2245 0.039 Uiso 1 1 calc R U
N1 N 0.7765(9) 0.7608(6) 0.4710(5) 0.0243(15) Uani 1 1 d . .
H1A H 0.7650 0.8381 0.4913 0.029 Uiso 1 1 calc R U
H1B H 0.8180 0.7559 0.4072 0.029 Uiso 1 1 calc R U
N2 N 0.6674(8) 0.6508(6) 0.6337(5) 0.0191(13) Uani 1 1 d . .
N3 N 0.5370(8) 0.4712(6) 0.7594(5) 0.0200(14) Uani 1 1 d . .
N4 N 0.4745(8) 0.6770(6) 0.8265(5) 0.0191(13) Uani 1 1 d . .
O1 O 0.9825(8) 0.9771(6) 0.6174(5) 0.0293(13) Uani 1 1 d . .
O2 O 0.6510(8) 1.0072(6) 0.8772(5) 0.0322(14) Uani 1 1 d . .
O3 O 0.4002(6) 0.9741(4) 0.6101(4) 0.0231(10) Uani 1 1 d D U
O4 O 0.8478(9) 0.7514(6) 0.2602(4) 0.0338(15) Uani 1 1 d . .
Re1 Re 0.66894(4) 0.80603(3) 0.72821(2) 0.01874(12) Uani 1 1 d D .
S1 S 0.3162(3) 0.46919(19) 0.92580(15) 0.0216(4) Uani 1 1 d . .

loop_
_atom_site_aniso_label
_atom_site_aniso_U_11
_atom_site_aniso_U_22
_atom_site_aniso_U_33
_atom_site_aniso_U_23
_atom_site_aniso_U_13
_atom_site_aniso_U_12
Br1 0.0260(4) 0.0328(4) 0.0243(4) 0.0001(3) -0.0012(3) 0.0020(3)
C1 0.017(4) 0.022(4) 0.022(4) -0.001(3) -0.004(3) 0.004(3)
C2 0.015(4) 0.023(4) 0.019(4) -0.002(3) -0.001(3) 0.001(3)
C3 0.020(4) 0.026(4) 0.019(4) -0.001(3) -0.002(3) 0.001(3)
C4 0.027(4) 0.027(4) 0.023(4) -0.007(3) -0.004(3) 0.010(3)
C5 0.026(4) 0.022(4) 0.025(4) 0.001(3) -0.003(3) 0.004(3)
C6 0.026(4) 0.022(4) 0.021(4) -0.002(3) 0.000(3) 0.001(3)
C7 0.017(4) 0.022(4) 0.015(4) -0.002(3) -0.003(3) 0.004(3)
C8 0.018(4) 0.020(4) 0.014(4) 0.003(3) -0.004(3) 0.003(3)
C9 0.020(4) 0.021(4) 0.014(4) 0.001(3) -0.003(3) 0.001(3)
C10 0.024(4) 0.026(4) 0.019(4) -0.005(3) 0.003(3) 0.002(3)
C11 0.026(4) 0.019(4) 0.020(4) -0.002(3) -0.002(3) 0.004(3)
C12 0.027(4) 0.019(4) 0.020(4) -0.004(3) -0.006(3) 0.009(3)
C13 0.021(4) 0.028(4) 0.013(4) 0.004(3) -0.004(3) -0.002(3)
C14 0.0258(12) 0.0234(12) 0.0217(12) -0.0110(8) 0.0043(8) -0.0074(8)
C15 0.039(5) 0.025(4) 0.025(4) -0.003(4) 0.005(4) 0.008(4)
C16 0.047(6) 0.027(4) 0.022(4) 0.000(4) 0.000(4) -0.002(4)
C17 0.036(5) 0.031(5) 0.021(4) 0.001(4) 0.006(4) -0.009(4)
C18 0.031(5) 0.038(5) 0.024(5) 0.002(4) 0.002(4) 0.002(4)
N1 0.035(4) 0.021(3) 0.015(3) -0.001(3) 0.003(3) 0.004(3)
N2 0.021(3) 0.021(3) 0.014(3) 0.002(3) 0.001(3) 0.003(3)
N3 0.020(3) 0.021(3) 0.018(3) -0.001(3) 0.000(3) 0.002(3)
N4 0.017(3) 0.021(3) 0.019(3) -0.003(3) -0.001(3) 0.004(3)
O1 0.026(3) 0.026(3) 0.032(3) 0.003(3) 0.006(3) -0.006(3)
O2 0.037(4) 0.033(3) 0.030(3) -0.016(3) -0.004(3) 0.000(3)
O3 0.0258(12) 0.0234(12) 0.0217(12) -0.0110(8) 0.0043(8) -0.0074(8)
O4 0.048(4) 0.034(3) 0.016(3) 0.002(2) 0.005(3) 0.013(3)
Re1 0.02047(18) 0.01784(17) 0.01701(18) -0.00124(12) 0.00060(12) 0.00077(12)
S1 0.0203(10) 0.0235(10) 0.0193(10) -0.0006(8) 0.0026(8) -0.0013(8)

loop_
_atom_type_symbol
_atom_type_description
_atom_type_scat_dispersion_real
_atom_type_scat_dispersion_imag
_atom_type_scat_source
C C 0.0033 0.0016 'International Tables Vol C Tables 4.2.6.8 and 6.1.1.4'
H H 0.0000 0.0000 'International Tables Vol C Tables 4.2.6.8 and 6.1.1.4'
N N 0.0061 0.0033 'International Tables Vol C Tables 4.2.6.8 and 6.1.1.4'
O O 0.0106 0.0060 'International Tables Vol C Tables 4.2.6.8 and 6.1.1.4'
S S 0.1246 0.1234 'International Tables Vol C Tables 4.2.6.8 and 6.1.1.4'
Br Br -0.2901 2.4595 'International Tables Vol C Tables 4.2.6.8 and 6.1.1.4'
Re Re -1.0185 7.2310 'International Tables Vol C Tables 4.2.6.8 and 6.1.1.4'

loop_
_geom_angle_atom_site_label_1
_geom_angle_atom_site_label_2
_geom_angle_atom_site_label_3
_geom_angle
N1 C1 N2 124.8(7)
N1 C1 C2 124.2(7)
N2 C1 C2 111.0(7)
C7 C2 C3 121.8(7)
C7 C2 C1 105.5(7)
C3 C2 C1 132.7(7)
C4 C3 C2 117.0(7)
C3 C4 C5 121.7(8)
C6 C5 C4 120.8(8)
C7 C6 C5 116.9(7)
C2 C7 C6 121.6(7)
C2 C7 C8 107.4(7)
C6 C7 C8 130.9(7)
N3 C8 N2 128.5(7)
N3 C8 C7 122.6(7)
N2 C8 C7 108.7(6)
N4 C9 N3 129.7(7)
N4 C9 S1 113.2(6)
N3 C9 S1 117.0(6)
C11 C10 S1 110.5(6)
C10 C11 N4 115.7(7)
O1 C12 Re1 175.4(7)
O2 C13 Re1 178.4(7)
O3 C14 Re1 176.0(7)
O4 C15 C16 104.6(7)
C15 C16 C17 101.6(7)
C18 C17 C16 102.3(7)
O4 C18 C17 106.4(7)
C1 N2 C8 107.0(6)
C1 N2 Re1 128.6(5)
C8 N2 Re1 123.5(5)
C8 N3 C9 123.9(7)
C9 N4 C11 110.3(6)
C9 N4 Re1 124.7(5)
C11 N4 Re1 124.4(5)
C18 O4 C15 109.8(6)
C14 Re1 C13 88.8(3)
C14 Re1 C12 92.2(3)
C13 Re1 C12 85.6(3)
C14 Re1 N4 95.2(3)
C13 Re1 N4 92.2(3)
C12 Re1 N4 172.3(3)
C14 Re1 N2 93.2(3)
C13 Re1 N2 174.5(3)
C12 Re1 N2 99.4(3)
N4 Re1 N2 82.5(2)
C14 Re1 Br1 177.9(2)
C13 Re1 Br1 93.2(2)
C12 Re1 Br1 88.5(2)
N4 Re1 Br1 84.17(16)
N2 Re1 Br1 84.73(17)
C10 S1 C9 90.3(4)

loop_
_geom_bond_atom_site_label_1
_geom_bond_atom_site_label_2
_geom_bond_distance
Br1 Re1 2.6084(9)
C1 N1 1.293(10)
C1 N2 1.348(10)
C1 C2 1.487(11)
C2 C7 1.382(11)
C2 C3 1.387(11)
C3 C4 1.372(11)
C4 C5 1.404(12)
C5 C6 1.394(11)
C6 C7 1.384(11)
C7 C8 1.469(10)
C8 N3 1.276(10)
C8 N2 1.412(10)
C9 N4 1.339(10)
C9 N3 1.366(10)
C9 S1 1.717(8)
C10 C11 1.338(11)
C10 S1 1.707(8)
C11 N4 1.383(10)
C12 O1 1.153(10)
C12 Re1 1.923(8)
C13 O2 1.149(10)
C13 Re1 1.917(8)
C14 O3 1.102(2)
C14 Re1 1.9162(19)
C15 O4 1.445(11)
C15 C16 1.507(12)
C16 C17 1.529(13)
C17 C18 1.513(12)
C18 O4 1.434(10)
N2 Re1 2.176(6)
N4 Re1 2.175(6)
